data_4128226
loop_
_publ_author_name
'Zhou, Zhiyao'
'Gao, Alison X.'
'Snyder, Scott A.'

_publ_section_title
;
 Total Synthesis of (+)-Arborisidine.
;
_journal_issue 19
_journal_name_full 'Journal of the American Chemical Society'
_journal_page_first 7715
_journal_page_last 7720
_journal_paper_doi 10.1021/jacs.9b03248
_journal_volume 141
_journal_year 2019
_chemical_formula_moiety 'C16 H18 N2 O3'
_chemical_formula_sum 'C16 H18 N2 O3'
_chemical_formula_weight 286.32
_space_group_crystal_system monoclinic
_space_group_IT_number 4
_space_group_name_Hall 'P 2yb'
_space_group_name_H-M_alt 'P 1 21 1'
_symmetry_space_group_name_Hall 'P 2yb'
_symmetry_space_group_name_H-M 'P 1 21 1'
_atom_sites_solution_hydrogens mixed
_atom_sites_solution_primary dual
_audit_creation_date 2018-09-15
_audit_creation_method
;
Olex2 1.2
(compiled 2018.05.29 svn.r3508 for OlexSys, GUI svn.r5506)
;
_cell_angle_alpha 90
_cell_angle_beta 110.2320(10)
_cell_angle_gamma 90
_cell_formula_units_Z 2
_cell_length_a 7.1091(3)
_cell_length_b 11.7371(4)
_cell_length_c 9.2881(3)
_cell_measurement_reflns_used 9862
_cell_measurement_temperature 100(2)
_cell_measurement_theta_max 29.55
_cell_measurement_theta_min 2.34
_cell_volume 727.18(5)
_computing_cell_refinement 'SAINT V.8.35A (Bruker AXS Inc., 2013)'
_computing_data_collection 'APEX3 v.2015.9-0 (Bruker AXS Inc., 2015)'
_computing_data_reduction 'SAINT V.8.35A (Bruker AXS Inc., 2013)'
_computing_molecular_graphics
;
OLEX2: a complete structure solution, refinement and analysis program 
Dolomanov et al., 2009

Mercury: visualization and analysis of crystal structures
Macrae, et al., 2006

O. V. Dolomanov, L. J. Bourhis, R. J. Gildea, J. A. K. Howard and H. Puschmann.
J. Appl. Cryst. (2009). 42, 339-341;

C. F. Macrae, P. R. Edgington, P. McCabe, E. Pidcock, G. P. Shields, R. Taylor,
M. Towler and J. van de Streek, J. Appl. Cryst. (2006). 39, 453-457.
;
_computing_publication_material
;
 APEX3 v.2015.5-2 (Bruker AXS Inc., 2015)
 OLEX2 (Dolomanov et al., 2009)
;
_computing_structure_refinement 'XL-2018/1 (Sheldrick, 2015b)'
_computing_structure_solution 'XT 2014/5 (Sheldrick, 2015a)'
_diffrn_ambient_temperature 100(2)
_diffrn_detector 'Bruker PHOTON 100'
_diffrn_detector_area_resol_mean 10.4167
_diffrn_detector_type CMOS
_diffrn_measured_fraction_theta_full 1.000
_diffrn_measured_fraction_theta_max 1.000
_diffrn_measurement_device_type 'Bruker D8 Venture'
_diffrn_measurement_method 'omega and phi scans'
_diffrn_radiation_monochromator mirrors
_diffrn_radiation_type MoK\a
_diffrn_radiation_wavelength 0.71073
_diffrn_reflns_av_R_equivalents 0.0292
_diffrn_reflns_av_unetI/netI 0.0195
_diffrn_reflns_Laue_measured_fraction_full 1.000
_diffrn_reflns_Laue_measured_fraction_max 1.000
_diffrn_reflns_limit_h_max 9
_diffrn_reflns_limit_h_min -9
_diffrn_reflns_limit_k_max 16
_diffrn_reflns_limit_k_min -16
_diffrn_reflns_limit_l_max 12
_diffrn_reflns_limit_l_min -12
_diffrn_reflns_number 28704
_diffrn_reflns_point_group_measured_fraction_full 1.000
_diffrn_reflns_point_group_measured_fraction_max 0.999
_diffrn_reflns_theta_full 25.242
_diffrn_reflns_theta_max 29.566
_diffrn_reflns_theta_min 2.337
_diffrn_source 'micro-focus X-ray tube'
_diffrn_source_type 'INCOATEC ImuS'
_diffrn_standards_number 0
_exptl_absorpt_coefficient_mu 0.091
_exptl_absorpt_correction_T_max 0.7459
_exptl_absorpt_correction_T_min 0.6856
_exptl_absorpt_correction_type multi-scan
_exptl_absorpt_process_details
'SADABS-2016/2 (Bruker,2016/2) was used for absorption correction. wR2(int) was 0.0804 before and 0.0428 after correction. The Ratio of minimum to maximum transmission is 0.9192. The \l/2 correction factor is Not present.'
_exptl_crystal_colour 'clear colourless'
_exptl_crystal_colour_lustre clear
_exptl_crystal_colour_primary colourless
_exptl_crystal_density_diffrn 1.308
_exptl_crystal_description block
_exptl_crystal_F_000 304
_exptl_crystal_size_max 0.37
_exptl_crystal_size_mid 0.23
_exptl_crystal_size_min 0.16
_refine_diff_density_max 0.373
_refine_diff_density_min -0.206
_refine_diff_density_rms 0.061
_refine_ls_abs_structure_details
;
 Flack x determined using 1731 quotients [(I+)-(I-)]/[(I+)+(I-)]
 (Parsons, Flack and Wagner, Acta Cryst. B69 (2013) 249-259).
;
_refine_ls_abs_structure_Flack -0.3(3)
_refine_ls_extinction_method none
_refine_ls_goodness_of_fit_ref 1.097
_refine_ls_hydrogen_treatment mixed
_refine_ls_matrix_type full
_refine_ls_number_parameters 197
_refine_ls_number_reflns 4065
_refine_ls_number_restraints 1
_refine_ls_restrained_S_all 1.097
_refine_ls_R_factor_all 0.0386
_refine_ls_R_factor_gt 0.0349
_refine_ls_shift/su_max 0.000
_refine_ls_shift/su_mean 0.000
_refine_ls_structure_factor_coef Fsqd
_refine_ls_weighting_details 'w=1/[\s^2^(Fo^2^)+(0.0481P)^2^+0.1483P] where P=(Fo^2^+2Fc^2^)/3'
_refine_ls_weighting_scheme calc
_refine_ls_wR_factor_gt 0.0860
_refine_ls_wR_factor_ref 0.0882
_reflns_Friedel_coverage 0.911
_reflns_Friedel_fraction_full 1.000
_reflns_Friedel_fraction_max 0.998
_reflns_number_gt 3841
_reflns_number_total 4065
_reflns_threshold_expression 'I > 2\s(I)'
_cod_data_source_file ja9b03248_si_003.cif
_cod_data_source_block 0674_snyder_zz
_cod_database_code 4128226
_shelx_shelxl_version_number 2018/3
_shelx_space_group_comment
;
The symmetry employed for this shelxl refinement is uniquely defined
by the following loop, which should always be used as a source of
symmetry information in preference to the above space-group names.
They are only intended as comments.
;
_shelx_estimated_absorpt_t_max 0.986
_shelx_estimated_absorpt_t_min 0.967
_olex2_refinement_description
;
1. Fixed Uiso
 At 1.2 times of:
  All C(H) groups, All C(H,H) groups, All N(H) groups
 At 1.5 times of:
  All C(H,H,H) groups
2.a Ternary CH refined with riding coordinates:
 C9(H9)
2.b Secondary CH2 refined with riding coordinates:
 C8(H8A,H8B)
2.c Aromatic/amide H refined with riding coordinates:
 N2(H2), C2(H2A), C3(H3), C4(H4), C5(H5)
2.d Idealised Me refined as rotating group:
 C11(H11A,H11B,H11C), C14(H14A,H14B,H14C), C16(H16A,H16B,H16C)
;
_olex2_submission_special_instructions 'No special instructions were received'

loop_
_space_group_symop_operation_xyz
'x, y, z'
'-x, y+1/2, -z'

loop_
_atom_site_label
_atom_site_type_symbol
_atom_site_fract_x
_atom_site_fract_y
_atom_site_fract_z
_atom_site_U_iso_or_equiv
_atom_site_adp_type
_atom_site_occupancy
_atom_site_site_symmetry_order
_atom_site_calc_flag
_atom_site_refinement_flags_posn
O1 O 0.3254(2) 0.29864(12) 0.41099(18) 0.0246(3) Uani 1 1 d .
O2 O 0.2912(2) 0.74504(11) 0.72785(15) 0.0194(3) Uani 1 1 d .
O3 O 0.2980(2) 0.62346(11) 0.91434(16) 0.0198(3) Uani 1 1 d .
N1 N 0.4034(2) 0.57852(12) 0.56882(17) 0.0136(3) Uani 1 1 d .
H1 H 0.477(4) 0.639(2) 0.568(3) 0.020(6) Uiso 1 1 d .
N2 N 0.7660(2) 0.34793(13) 0.56441(17) 0.0151(3) Uani 1 1 d .
H2 H 0.735824 0.315235 0.473962 0.018 Uiso 1 1 calc R
C1 C 0.9355(3) 0.32774(15) 0.6894(2) 0.0146(3) Uani 1 1 d .
C2 C 1.0967(3) 0.25547(16) 0.7032(2) 0.0191(4) Uani 1 1 d .
H2A H 1.099485 0.208778 0.620434 0.023 Uiso 1 1 calc R
C3 C 1.2529(3) 0.25489(16) 0.8434(2) 0.0202(4) Uani 1 1 d .
H3 H 1.364964 0.206595 0.856833 0.024 Uiso 1 1 calc R
C4 C 1.2492(3) 0.32385(16) 0.9656(2) 0.0196(4) Uani 1 1 d .
H4 H 1.358965 0.321785 1.059790 0.024 Uiso 1 1 calc R
C5 C 1.0881(3) 0.39503(15) 0.9513(2) 0.0164(3) Uani 1 1 d .
H5 H 1.086602 0.441246 1.034851 0.020 Uiso 1 1 calc R
C6 C 0.9274(2) 0.39769(14) 0.81140(19) 0.0139(3) Uani 1 1 d .
C7 C 0.7421(3) 0.45923(14) 0.7547(2) 0.0139(3) Uani 1 1 d .
C8 C 0.6489(3) 0.54179(16) 0.83275(19) 0.0171(3) Uani 1 1 d .
H8A H 0.719168 0.615993 0.846984 0.021 Uiso 1 1 calc R
H8B H 0.657410 0.512364 0.934716 0.021 Uiso 1 1 calc R
C9 C 0.4273(2) 0.55602(14) 0.72895(19) 0.0133(3) Uani 1 1 d .
H9 H 0.354509 0.483927 0.733234 0.016 Uiso 1 1 calc R
C10 C 0.3310(2) 0.65217(15) 0.78655(19) 0.0134(3) Uani 1 1 d .
C11 C 0.1932(3) 0.70867(18) 0.9712(2) 0.0243(4) Uani 1 1 d .
H11A H 0.064949 0.726750 0.891115 0.036 Uiso 1 1 calc GR
H11B H 0.275185 0.777793 0.999011 0.036 Uiso 1 1 calc GR
H11C H 0.168740 0.679019 1.061741 0.036 Uiso 1 1 calc GR
C12 C 0.6514(2) 0.42795(14) 0.6046(2) 0.0132(3) Uani 1 1 d .
C13 C 0.4665(2) 0.48293(14) 0.4942(2) 0.0127(3) Uani 1 1 d .
C14 C 0.5099(3) 0.53054(17) 0.3540(2) 0.0183(3) Uani 1 1 d .
H14A H 0.389291 0.567680 0.284382 0.027 Uiso 1 1 calc GR
H14B H 0.548843 0.468020 0.300213 0.027 Uiso 1 1 calc GR
H14C H 0.619255 0.586156 0.388451 0.027 Uiso 1 1 calc GR
C15 C 0.2921(3) 0.39780(15) 0.42851(19) 0.0154(3) Uani 1 1 d .
C16 C 0.0830(3) 0.44515(16) 0.3797(2) 0.0196(4) Uani 1 1 d .
H16A H -0.011337 0.389279 0.315260 0.029 Uiso 1 1 calc GR
H16B H 0.076146 0.515516 0.321318 0.029 Uiso 1 1 calc GR
H16C H 0.047808 0.461533 0.470722 0.029 Uiso 1 1 calc GR

loop_
_atom_site_aniso_label
_atom_site_aniso_U_11
_atom_site_aniso_U_22
_atom_site_aniso_U_33
_atom_site_aniso_U_23
_atom_site_aniso_U_13
_atom_site_aniso_U_12
O1 0.0204(7) 0.0155(6) 0.0357(8) -0.0070(6) 0.0070(6) -0.0011(5)
O2 0.0263(7) 0.0149(6) 0.0199(6) 0.0033(5) 0.0118(5) 0.0053(5)
O3 0.0271(7) 0.0159(6) 0.0215(6) 0.0037(5) 0.0148(6) 0.0063(5)
N1 0.0162(7) 0.0113(6) 0.0134(6) -0.0002(5) 0.0052(5) -0.0006(5)
N2 0.0149(7) 0.0155(7) 0.0150(7) -0.0029(5) 0.0051(5) 0.0011(6)
C1 0.0145(7) 0.0133(7) 0.0170(8) 0.0001(6) 0.0067(6) -0.0009(6)
C2 0.0195(8) 0.0172(8) 0.0223(9) -0.0008(7) 0.0094(7) 0.0019(7)
C3 0.0162(8) 0.0181(8) 0.0260(9) 0.0042(7) 0.0070(7) 0.0040(7)
C4 0.0167(8) 0.0192(9) 0.0200(8) 0.0041(7) 0.0026(7) 0.0019(7)
C5 0.0171(8) 0.0149(8) 0.0162(8) 0.0011(6) 0.0043(6) -0.0006(6)
C6 0.0143(7) 0.0118(7) 0.0159(8) 0.0016(6) 0.0057(6) -0.0003(6)
C7 0.0143(8) 0.0136(8) 0.0139(8) 0.0000(6) 0.0048(6) 0.0006(6)
C8 0.0168(8) 0.0189(8) 0.0134(7) -0.0033(6) 0.0025(6) 0.0039(6)
C9 0.0148(7) 0.0112(7) 0.0141(7) 0.0005(6) 0.0052(6) 0.0013(6)
C10 0.0112(7) 0.0143(7) 0.0141(7) -0.0012(6) 0.0038(6) 0.0005(6)
C11 0.0322(10) 0.0224(9) 0.0256(10) 0.0037(8) 0.0194(9) 0.0096(8)
C12 0.0132(7) 0.0123(7) 0.0146(7) -0.0008(6) 0.0057(6) -0.0011(6)
C13 0.0127(7) 0.0126(7) 0.0125(7) -0.0006(6) 0.0040(6) -0.0006(6)
C14 0.0187(8) 0.0220(9) 0.0150(8) 0.0020(7) 0.0070(6) -0.0020(7)
C15 0.0160(7) 0.0158(8) 0.0142(7) -0.0021(6) 0.0050(6) -0.0024(6)
C16 0.0141(8) 0.0176(8) 0.0255(9) -0.0032(7) 0.0048(7) -0.0019(6)

loop_
_atom_type_symbol
_atom_type_description
_atom_type_scat_dispersion_real
_atom_type_scat_dispersion_imag
_atom_type_scat_source
C C 0.0033 0.0016 'International Tables Vol C Tables 4.2.6.8 and 6.1.1.4'
H H 0.0000 0.0000 'International Tables Vol C Tables 4.2.6.8 and 6.1.1.4'
N N 0.0061 0.0033 'International Tables Vol C Tables 4.2.6.8 and 6.1.1.4'
O O 0.0106 0.0060 'International Tables Vol C Tables 4.2.6.8 and 6.1.1.4'

loop_
_geom_angle_atom_site_label_1
_geom_angle_atom_site_label_2
_geom_angle_atom_site_label_3
_geom_angle
C10 O3 C11 114.90(14)
C9 N1 C13 113.28(13)
C1 N2 C12 108.47(14)
N2 C1 C2 129.39(17)
N2 C1 C6 108.05(14)
C2 C1 C6 122.54(16)
C3 C2 C1 117.01(17)
C2 C3 C4 121.57(17)
C5 C4 C3 121.11(17)
C4 C5 C6 118.90(17)
C1 C6 C7 106.53(15)
C5 C6 C1 118.87(15)
C5 C6 C7 134.59(17)
C6 C7 C8 130.83(16)
C12 C7 C6 106.76(15)
C12 C7 C8 122.40(16)
C7 C8 C9 107.15(14)
N1 C9 C8 112.92(14)
N1 C9 C10 108.54(14)
C10 C9 C8 110.41(14)
O2 C10 O3 123.04(16)
O2 C10 C9 125.35(15)
O3 C10 C9 111.60(14)
N2 C12 C13 124.59(15)
C7 C12 N2 110.15(15)
C7 C12 C13 124.89(15)
N1 C13 C12 110.12(14)
N1 C13 C14 107.73(14)
N1 C13 C15 110.25(14)
C12 C13 C14 110.35(14)
C12 C13 C15 112.63(14)
C14 C13 C15 105.57(14)
O1 C15 C13 120.51(16)
O1 C15 C16 122.31(16)
C16 C15 C13 117.08(15)

loop_
_geom_bond_atom_site_label_1
_geom_bond_atom_site_label_2
_geom_bond_distance
O1 C15 1.210(2)
O2 C10 1.208(2)
O3 C10 1.331(2)
O3 C11 1.451(2)
N1 C9 1.461(2)
N1 C13 1.468(2)
N2 C1 1.374(2)
N2 C12 1.377(2)
C1 C2 1.396(2)
C1 C6 1.416(2)
C2 C3 1.389(3)
C3 C4 1.401(3)
C4 C5 1.386(3)
C5 C6 1.403(2)
C6 C7 1.433(2)
C7 C8 1.495(2)
C7 C12 1.369(2)
C8 C9 1.545(2)
C9 C10 1.511(2)
C12 C13 1.504(2)
C13 C14 1.543(2)
C13 C15 1.545(2)
C15 C16 1.502(2)
